data_7157661
loop_
_publ_author_name
'Greve, Eric'
'Lindeman, Sergey V.'
'Scartelli, Christina'
'Lin, Lin'
'Flaumenhaft, Robert'
'Dockendorff, Chris'

_publ_section_title
;
 Route exploration and synthesis of the reported pyridone-based PDI
 inhibitor STK076545.
;
_journal_issue 34
_journal_name_full 'Organic &amp; biomolecular chemistry'
_journal_page_first 6665
_journal_page_last 6681
_journal_paper_doi 10.1039/d0ob01205j
_journal_volume 18
_journal_year 2020
_chemical_formula_moiety 'C14 H11 N O3'
_chemical_formula_sum 'C14 H11 N O3'
_chemical_formula_weight 241.24
_space_group_crystal_system monoclinic
_space_group_IT_number 14
_space_group_name_Hall '-P 2ybc'
_space_group_name_H-M_alt 'P 1 21/c 1'
_atom_sites_solution_hydrogens mixed
_atom_sites_solution_primary iterative
_audit_creation_date 2019-08-28
_audit_creation_method
;
Olex2 1.2
(compiled 2018.05.29 svn.r3508 for OlexSys, GUI svn.r5506)
;
_audit_update_record
;
2020-05-14 deposited with the CCDC.	2020-08-13 downloaded from the CCDC.
;
_cell_angle_alpha 90
_cell_angle_beta 98.0678(17)
_cell_angle_gamma 90
_cell_formula_units_Z 4
_cell_length_a 11.1412(2)
_cell_length_b 8.63104(12)
_cell_length_c 12.6120(2)
_cell_measurement_reflns_used 6113
_cell_measurement_temperature 100.00(14)
_cell_measurement_theta_max 70.4640
_cell_measurement_theta_min 4.9400
_cell_volume 1200.77(3)
_computing_cell_refinement 'CrysAlisPro 1.171.39.46 (Rigaku OD, 2018)'
_computing_data_collection 'CrysAlisPro 1.171.39.46 (Rigaku OD, 2018)'
_computing_data_reduction 'CrysAlisPro 1.171.39.46 (Rigaku OD, 2018)'
_computing_molecular_graphics 'Olex2 (Dolomanov et al., 2009)'
_computing_publication_material 'Olex2 (Dolomanov et al., 2009)'
_computing_structure_refinement 'ShelXL (Sheldrick, 2015)'
_computing_structure_solution 'olex2.solve (Bourhis et al., 2015)'
_diffrn_ambient_environment N~2~
_diffrn_ambient_temperature 100.00(14)
_diffrn_detector 'CCD plate'
_diffrn_detector_area_resol_mean 10.3756
_diffrn_detector_type Atlas
_diffrn_measured_fraction_theta_full 0.987
_diffrn_measured_fraction_theta_max 0.987
_diffrn_measurement_details
;
List of Runs (angles in degrees, time in seconds):

  # Type    Start    End  Width  t~exp~   \w     \q     \k     \f   Frames
#--------------------------------------------------------------------------
  1  \w   -115.00 -14.00   1.00    1.00    --  -42.58 -57.00 -30.00  101
  2  \w    -34.00  75.00   1.00    1.00    --   42.58 -77.00-180.00  109
  3  \w     27.00 126.00   1.00    4.00    --  100.00 -45.00  90.00   99
  4  \w     72.00 176.00   1.00    4.00    --  100.00  30.00 -90.00  104
  5  \w     17.00 110.00   1.00    4.00    --  100.00 -94.00  60.00   93
  6  \w     94.00 173.00   1.00    4.00    --  100.00 125.00 -90.00   79
  7  \w     17.00 110.00   1.00    4.00    --  100.00 -94.00 -30.00   93
  8  \w     94.00 173.00   1.00    4.00    --  100.00 125.00  30.00   79
  9  \w   -115.00 -14.00   1.00    1.00    --  -42.58 -57.00 150.00  101
 10  \w   -125.00 -79.00   1.00    1.00    --  -42.58 -88.00-111.00   46
 11  \w     47.00 178.00   1.00    4.00    --  100.00  15.00 120.00  131
 12  \w     74.00 173.00   1.00    4.00    --  100.00  45.00   0.00   99
 13  \w     71.00 172.00   1.00    4.00    --  100.00  61.00-150.00  101
 14  \w     67.00 176.00   1.00    4.00    --  100.00  77.00 150.00  109
 15  \w   -119.00 -44.00   1.00    1.00    --  -42.58 -77.00  90.00   75
 16  \w   -115.00 -14.00   1.00    1.00    --  -42.58 -57.00-120.00  101
;
_diffrn_measurement_device 'four-circle diffractometer'
_diffrn_measurement_device_type 'SuperNova, Dual, Cu at home/near, Atlas'
_diffrn_measurement_method '\w scans'
_diffrn_orient_matrix_type 'CrysAlisPro convention (1999,Acta A55,543-557)'
_diffrn_orient_matrix_UB_11 0.0328752000
_diffrn_orient_matrix_UB_12 0.1395957000
_diffrn_orient_matrix_UB_13 -0.0663672000
_diffrn_orient_matrix_UB_21 -0.0276207000
_diffrn_orient_matrix_UB_22 0.1106018000
_diffrn_orient_matrix_UB_23 0.0893807000
_diffrn_orient_matrix_UB_31 0.1328925000
_diffrn_orient_matrix_UB_32 -0.0115851000
_diffrn_orient_matrix_UB_33 0.0531971000
_diffrn_radiation_monochromator mirror
_diffrn_radiation_probe x-ray
_diffrn_radiation_type CuK\a
_diffrn_radiation_wavelength 1.54184
_diffrn_reflns_av_R_equivalents 0.0209
_diffrn_reflns_av_unetI/netI 0.0135
_diffrn_reflns_Laue_measured_fraction_full 0.987
_diffrn_reflns_Laue_measured_fraction_max 0.987
_diffrn_reflns_limit_h_max 13
_diffrn_reflns_limit_h_min -12
_diffrn_reflns_limit_k_max 10
_diffrn_reflns_limit_k_min -10
_diffrn_reflns_limit_l_max 15
_diffrn_reflns_limit_l_min -15
_diffrn_reflns_number 11444
_diffrn_reflns_point_group_measured_fraction_full 0.987
_diffrn_reflns_point_group_measured_fraction_max 0.987
_diffrn_reflns_theta_full 70.502
_diffrn_reflns_theta_max 70.502
_diffrn_reflns_theta_min 4.008
_diffrn_source 'micro-focus sealed X-ray tube'
_diffrn_source_type 'SuperNova (Cu) X-ray Source'
_exptl_absorpt_coefficient_mu 0.783
_exptl_absorpt_correction_T_max 1.00000
_exptl_absorpt_correction_T_min 0.87413
_exptl_absorpt_correction_type multi-scan
_exptl_absorpt_process_details
;
CrysAlisPro 1.171.39.46 (Rigaku Oxford Diffraction, 2018)
Empirical absorption correction using spherical harmonics,
 implemented in SCALE3 ABSPACK scaling algorithm.
;
_exptl_crystal_colour colourless
_exptl_crystal_colour_primary colourless
_exptl_crystal_density_diffrn 1.334
_exptl_crystal_description prism
_exptl_crystal_F_000 504
_exptl_crystal_size_max 0.32
_exptl_crystal_size_mid 0.3
_exptl_crystal_size_min 0.18
_refine_diff_density_max 0.239
_refine_diff_density_min -0.178
_refine_diff_density_rms 0.034
_refine_ls_extinction_coef 0.0022(3)
_refine_ls_extinction_expression Fc^*^=kFc[1+0.001xFc^2^\l^3^/sin(2\q)]^-1/4^
_refine_ls_extinction_method 'SHELXL-2018/1 (Sheldrick 2018)'
_refine_ls_goodness_of_fit_ref 1.041
_refine_ls_hydrogen_treatment mixed
_refine_ls_matrix_type full
_refine_ls_number_parameters 168
_refine_ls_number_reflns 2276
_refine_ls_number_restraints 0
_refine_ls_restrained_S_all 1.041
_refine_ls_R_factor_all 0.0326
_refine_ls_R_factor_gt 0.0300
_refine_ls_shift/su_max 0.001
_refine_ls_shift/su_mean 0.000
_refine_ls_structure_factor_coef Fsqd
_refine_ls_weighting_details 'w=1/[\s^2^(Fo^2^)+(0.0356P)^2^+0.4238P] where P=(Fo^2^+2Fc^2^)/3'
_refine_ls_weighting_scheme calc
_refine_ls_wR_factor_gt 0.0752
_refine_ls_wR_factor_ref 0.0771
_reflns_Friedel_coverage 0.000
_reflns_number_gt 2100
_reflns_number_total 2276
_reflns_threshold_expression 'I > 2\s(I)'
_cod_data_source_file d0ob01205j2.cif
_cod_data_source_block dock1n
_cod_depositor_comments 'Adding full bibliography for 7157660--7157663.cif.'
_cod_original_cell_volume 1200.77(4)
_cod_database_code 7157661
_shelx_shelxl_version_number 2018/1
_chemical_oxdiff_formula 'C14 H11 N O3'
_shelx_space_group_comment
;
The symmetry employed for this shelxl refinement is uniquely defined
by the following loop, which should always be used as a source of
symmetry information in preference to the above space-group names.
They are only intended as comments.
;
_reflns_odcompleteness_completeness 99.96
_reflns_odcompleteness_iscentric 1
_reflns_odcompleteness_theta 66.97
_olex2_refinement_description
;
1. Fixed Uiso
 At 1.2 times of:
  All C(H) groups
2.a Aromatic/amide H refined with riding coordinates:
 C3(H3), C5(H5), C6(H6), C7(H7), C8(H8), C9(H9), C11(H11), C12(H12), C13(H13),
 C14(H14)
;
_olex2_date_sample_data_collection 2019-08-27
_olex2_date_sample_submission 2019-08-15
_olex2_submission_special_instructions 'No special instructions were received'
_oxdiff_exptl_absorpt_empirical_details
;
Empirical correction (ABSPACK) includes:
- Absorption correction using spherical harmonics
- Frame scaling
;
_oxdiff_exptl_absorpt_empirical_full_max 1.279
_oxdiff_exptl_absorpt_empirical_full_min 0.849

loop_
_space_group_symop_operation_xyz
'x, y, z'
'-x, y+1/2, -z+1/2'
'-x, -y, -z'
'x, -y-1/2, z-1/2'

loop_
_atom_site_label
_atom_site_type_symbol
_atom_site_fract_x
_atom_site_fract_y
_atom_site_fract_z
_atom_site_U_iso_or_equiv
_atom_site_adp_type
_atom_site_occupancy
_atom_site_site_symmetry_order
_atom_site_calc_flag
_atom_site_refinement_flags_posn
_atom_site_refinement_flags_adp
_atom_site_refinement_flags_occupancy
_atom_site_disorder_assembly
_atom_site_disorder_group
O1 O 0.06953(7) -0.09244(9) 0.68031(6) 0.02243(19) Uani 1 1 d . . . . .
H1 H -0.0038(16) -0.1224(19) 0.6964(13) 0.042(4) Uiso 1 1 d . . . . .
O2 O -0.03755(7) 0.10665(9) 0.60096(6) 0.0226(2) Uani 1 1 d . . . . .
O3 O 0.12921(7) 0.32161(9) 0.75351(6) 0.02057(19) Uani 1 1 d . . . . .
N1 N 0.16722(8) 0.27379(10) 0.58496(7) 0.0173(2) Uani 1 1 d . . . . .
C1 C 0.05828(10) 0.04310(12) 0.63027(8) 0.0182(2) Uani 1 1 d . . . . .
C2 C 0.17718(10) 0.11322(12) 0.61516(8) 0.0181(2) Uani 1 1 d . . . . .
C3 C 0.28263(10) 0.03729(13) 0.63173(8) 0.0214(2) Uani 1 1 d . . . . .
H3 H 0.275724 -0.069386 0.648420 0.026 Uiso 1 1 calc R . . . .
C4 C 0.40736(10) 0.09013(14) 0.62861(9) 0.0243(3) Uani 1 1 d . . . . .
C5 C 0.44350(11) 0.24443(15) 0.61875(10) 0.0293(3) Uani 1 1 d . . . . .
H5 H 0.384350 0.324427 0.612116 0.035 Uiso 1 1 calc R . . . .
C6 C 0.56475(11) 0.28176(19) 0.61858(10) 0.0367(3) Uani 1 1 d . . . . .
H6 H 0.587603 0.386754 0.610860 0.044 Uiso 1 1 calc R . . . .
C7 C 0.65238(11) 0.1674(2) 0.62956(10) 0.0395(4) Uani 1 1 d . . . . .
H7 H 0.735194 0.193472 0.629368 0.047 Uiso 1 1 calc R . . . .
C8 C 0.61883(12) 0.0149(2) 0.64079(10) 0.0388(3) Uani 1 1 d . . . . .
H8 H 0.678941 -0.063882 0.649118 0.047 Uiso 1 1 calc R . . . .
C9 C 0.49756(11) -0.02397(16) 0.64001(9) 0.0302(3) Uani 1 1 d . . . . .
H9 H 0.475638 -0.129399 0.647300 0.036 Uiso 1 1 calc R . . . .
C10 C 0.14179(9) 0.37608(12) 0.66332(8) 0.0179(2) Uani 1 1 d . . . . .
C11 C 0.13417(10) 0.53518(13) 0.63333(9) 0.0224(2) Uani 1 1 d . . . . .
H11 H 0.119143 0.610864 0.684559 0.027 Uiso 1 1 calc R . . . .
C12 C 0.14810(10) 0.58059(13) 0.53233(10) 0.0255(3) Uani 1 1 d . . . . .
H12 H 0.142888 0.687393 0.514058 0.031 Uiso 1 1 calc R . . . .
C13 C 0.17020(10) 0.47053(14) 0.45454(9) 0.0250(3) Uani 1 1 d . . . . .
H13 H 0.178986 0.502167 0.383890 0.030 Uiso 1 1 calc R . . . .
C14 C 0.17866(10) 0.31878(13) 0.48255(9) 0.0216(2) Uani 1 1 d . . . . .
H14 H 0.192593 0.243168 0.430909 0.026 Uiso 1 1 calc R . . . .

loop_
_atom_site_aniso_label
_atom_site_aniso_U_11
_atom_site_aniso_U_22
_atom_site_aniso_U_33
_atom_site_aniso_U_23
_atom_site_aniso_U_13
_atom_site_aniso_U_12
O1 0.0219(4) 0.0180(4) 0.0281(4) 0.0040(3) 0.0059(3) 0.0008(3)
O2 0.0179(4) 0.0235(4) 0.0263(4) 0.0040(3) 0.0020(3) 0.0014(3)
O3 0.0231(4) 0.0215(4) 0.0176(4) 0.0008(3) 0.0045(3) 0.0022(3)
N1 0.0157(4) 0.0189(4) 0.0175(4) 0.0005(3) 0.0026(3) 0.0003(3)
C1 0.0211(6) 0.0170(5) 0.0164(5) -0.0021(4) 0.0027(4) 0.0002(4)
C2 0.0202(5) 0.0178(5) 0.0164(5) -0.0015(4) 0.0030(4) 0.0004(4)
C3 0.0227(6) 0.0218(5) 0.0197(5) -0.0012(4) 0.0029(4) 0.0021(4)
C4 0.0199(6) 0.0345(6) 0.0183(5) -0.0008(4) 0.0023(4) 0.0048(5)
C5 0.0205(6) 0.0366(7) 0.0305(6) -0.0010(5) 0.0024(5) -0.0001(5)
C6 0.0235(7) 0.0533(8) 0.0332(7) 0.0012(6) 0.0032(5) -0.0062(6)
C7 0.0185(6) 0.0724(10) 0.0278(6) 0.0025(6) 0.0040(5) -0.0006(6)
C8 0.0239(7) 0.0679(10) 0.0243(6) 0.0019(6) 0.0027(5) 0.0193(6)
C9 0.0258(6) 0.0423(7) 0.0223(5) 0.0021(5) 0.0027(5) 0.0113(5)
C10 0.0138(5) 0.0203(5) 0.0193(5) -0.0007(4) 0.0012(4) 0.0007(4)
C11 0.0204(6) 0.0196(5) 0.0266(6) -0.0002(4) 0.0013(4) 0.0011(4)
C12 0.0203(6) 0.0225(5) 0.0322(6) 0.0079(5) -0.0011(5) -0.0017(4)
C13 0.0204(6) 0.0330(6) 0.0211(5) 0.0088(5) 0.0012(4) -0.0041(5)
C14 0.0175(5) 0.0296(6) 0.0176(5) 0.0001(4) 0.0027(4) -0.0021(4)

loop_
_atom_type_symbol
_atom_type_description
_atom_type_scat_dispersion_real
_atom_type_scat_dispersion_imag
_atom_type_scat_source
C C 0.0181 0.0091 'International Tables Vol C Tables 4.2.6.8 and 6.1.1.4'
H H 0.0000 0.0000 'International Tables Vol C Tables 4.2.6.8 and 6.1.1.4'
N N 0.0311 0.0180 'International Tables Vol C Tables 4.2.6.8 and 6.1.1.4'
O O 0.0492 0.0322 'International Tables Vol C Tables 4.2.6.8 and 6.1.1.4'

loop_
_geom_angle_atom_site_label_1
_geom_angle_atom_site_label_2
_geom_angle_atom_site_label_3
_geom_angle
_geom_angle_site_symmetry_1
_geom_angle_site_symmetry_3
_geom_angle_publ_flag
C1 O1 H1 109.2(10) . . ?
C10 N1 C2 116.22(8) . . ?
C14 N1 C2 120.56(9) . . ?
C14 N1 C10 123.18(9) . . ?
O1 C1 C2 113.07(9) . . ?
O2 C1 O1 124.39(10) . . ?
O2 C1 C2 122.52(10) . . ?
N1 C2 C1 112.82(9) . . ?
C3 C2 N1 123.23(10) . . ?
C3 C2 C1 123.91(10) . . ?
C2 C3 H3 114.4 . . ?
C2 C3 C4 131.17(11) . . ?
C4 C3 H3 114.4 . . ?
C5 C4 C3 125.60(11) . . ?
C9 C4 C3 116.56(11) . . ?
C9 C4 C5 117.80(11) . . ?
C4 C5 H5 119.6 . . ?
C6 C5 C4 120.79(12) . . ?
C6 C5 H5 119.6 . . ?
C5 C6 H6 119.7 . . ?
C7 C6 C5 120.52(14) . . ?
C7 C6 H6 119.7 . . ?
C6 C7 H7 120.2 . . ?
C8 C7 C6 119.57(12) . . ?
C8 C7 H7 120.2 . . ?
C7 C8 H8 119.8 . . ?
C7 C8 C9 120.40(13) . . ?
C9 C8 H8 119.8 . . ?
C4 C9 H9 119.6 . . ?
C8 C9 C4 120.90(13) . . ?
C8 C9 H9 119.6 . . ?
O3 C10 N1 117.89(9) . . ?
O3 C10 C11 126.24(10) . . ?
N1 C10 C11 115.86(9) . . ?
C10 C11 H11 119.5 . . ?
C12 C11 C10 121.03(10) . . ?
C12 C11 H11 119.5 . . ?
C11 C12 H12 119.7 . . ?
C11 C12 C13 120.67(10) . . ?
C13 C12 H12 119.7 . . ?
C12 C13 H13 120.6 . . ?
C14 C13 C12 118.76(10) . . ?
C14 C13 H13 120.6 . . ?
N1 C14 H14 119.8 . . ?
C13 C14 N1 120.42(10) . . ?
C13 C14 H14 119.8 . . ?

loop_
_geom_bond_atom_site_label_1
_geom_bond_atom_site_label_2
_geom_bond_distance
_geom_bond_site_symmetry_2
_geom_bond_publ_flag
O1 H1 0.907(18) . ?
O1 C1 1.3268(13) . ?
O2 C1 1.2111(13) . ?
O3 C10 1.2567(13) . ?
N1 C2 1.4375(13) . ?
N1 C10 1.3838(14) . ?
N1 C14 1.3717(14) . ?
C1 C2 1.4927(15) . ?
C2 C3 1.3358(16) . ?
C3 H3 0.9500 . ?
C3 C4 1.4684(16) . ?
C4 C5 1.4018(18) . ?
C4 C9 1.3999(17) . ?
C5 H5 0.9500 . ?
C5 C6 1.3891(18) . ?
C6 H6 0.9500 . ?
C6 C7 1.382(2) . ?
C7 H7 0.9500 . ?
C7 C8 1.381(2) . ?
C8 H8 0.9500 . ?
C8 C9 1.3909(19) . ?
C9 H9 0.9500 . ?
C10 C11 1.4237(15) . ?
C11 H11 0.9500 . ?
C11 C12 1.3623(16) . ?
C12 H12 0.9500 . ?
C12 C13 1.4119(18) . ?
C13 H13 0.9500 . ?
C13 C14 1.3564(16) . ?
C14 H14 0.9500 . ?

loop_
_geom_hbond_atom_site_label_D
_geom_hbond_atom_site_label_H
_geom_hbond_atom_site_label_A
_geom_hbond_distance_DH
_geom_hbond_distance_HA
_geom_hbond_distance_DA
_geom_hbond_angle_DHA
_geom_hbond_site_symmetry_A
_geom_hbond_publ_flag
O1 H1 O3 0.907(18) 1.683(18) 2.5822(11) 170.9(16) 2_546 yes

loop_
_geom_torsion_atom_site_label_1
_geom_torsion_atom_site_label_2
_geom_torsion_atom_site_label_3
_geom_torsion_atom_site_label_4
_geom_torsion
_geom_torsion_site_symmetry_1
_geom_torsion_site_symmetry_2
_geom_torsion_site_symmetry_3
_geom_torsion_site_symmetry_4
_geom_torsion_publ_flag
O1 C1 C2 N1 -165.99(8) . . . . ?
O1 C1 C2 C3 11.62(15) . . . . ?
O2 C1 C2 N1 12.77(14) . . . . ?
O2 C1 C2 C3 -169.62(10) . . . . ?
O3 C10 C11 C12 -179.24(11) . . . . ?
N1 C2 C3 C4 2.46(18) . . . . ?
N1 C10 C11 C12 1.72(16) . . . . ?
C1 C2 C3 C4 -174.91(10) . . . . ?
C2 N1 C10 O3 -0.18(14) . . . . ?
C2 N1 C10 C11 178.94(9) . . . . ?
C2 N1 C14 C13 -179.46(10) . . . . ?
C2 C3 C4 C5 8.13(19) . . . . ?
C2 C3 C4 C9 -174.06(11) . . . . ?
C3 C4 C5 C6 178.83(11) . . . . ?
C3 C4 C9 C8 -178.39(10) . . . . ?
C4 C5 C6 C7 -0.85(19) . . . . ?
C5 C4 C9 C8 -0.40(17) . . . . ?
C5 C6 C7 C8 0.0(2) . . . . ?
C6 C7 C8 C9 0.66(19) . . . . ?
C7 C8 C9 C4 -0.45(19) . . . . ?
C9 C4 C5 C6 1.05(17) . . . . ?
C10 N1 C2 C1 70.35(11) . . . . ?
C10 N1 C2 C3 -107.28(12) . . . . ?
C10 N1 C14 C13 2.81(16) . . . . ?
C10 C11 C12 C13 0.17(17) . . . . ?
C11 C12 C13 C14 -0.72(17) . . . . ?
C12 C13 C14 N1 -0.71(16) . . . . ?
C14 N1 C2 C1 -107.53(10) . . . . ?
C14 N1 C2 C3 74.84(14) . . . . ?
C14 N1 C10 O3 177.64(9) . . . . ?
C14 N1 C10 C11 -3.23(15) . . . . ?
